data_4105119
loop_
_publ_author_name
'Xinping Wang'
'Yang Peng'
'Marilyn M. Olmstead'
'James C. Fettinger'
'Philip P. Power'

_publ_section_title
;
 An Unsymmetric Oxo/Imido-Bridged Germanium-Centered Singlet Diradicaloid
;
_journal_name_full 'Journal of the American Chemical Society'
_journal_page_first 14164
_journal_page_last 14165
_journal_paper_doi 10.1021/ja906053y
_journal_volume 131
_journal_year 2009
_chemical_formula_moiety '(C60 H74 Ge2 O4), 3.5(C7 H8)'
_chemical_formula_sum 'C84.5 H102 Ge2 O4'
_chemical_formula_weight 1326.84
_chemical_name_systematic
; 
 ? 
;
_space_group_IT_number 14
_symmetry_cell_setting monoclinic
_symmetry_space_group_name_Hall '-P 2yn'
_symmetry_space_group_name_H-M 'P 1 21/n 1'
_atom_sites_solution_hydrogens geom
_atom_sites_solution_primary direct
_atom_sites_solution_secondary difmap
_audit_creation_method SHELXL-97
_cell_angle_alpha 90.00
_cell_angle_beta 105.873(3)
_cell_angle_gamma 90.00
_cell_formula_units_Z 4
_cell_length_a 16.330(3)
_cell_length_b 16.550(3)
_cell_length_c 27.623(5)
_cell_measurement_reflns_used 4278
_cell_measurement_temperature 90(2)
_cell_measurement_theta_max 25.49
_cell_measurement_theta_min 2.62
_cell_volume 7181(2)
_computing_cell_refinement 'Bruker SAINT'
_computing_data_collection 'Bruker APEX2'
_computing_data_reduction 'Bruker SAINT'
_computing_molecular_graphics 'Bruker SHELXTL'
_computing_publication_material 'Bruker SHELXTL'
_computing_structure_refinement 'SHELXL-97 (Sheldrick, 2008)'
_computing_structure_solution 'SHELXS-97 (Sheldrick, 2008)'
_diffrn_ambient_temperature 90(2)
_diffrn_measured_fraction_theta_full 0.998
_diffrn_measured_fraction_theta_max 0.998
_diffrn_measurement_device_type 'Bruker APEX-II CCD'
_diffrn_measurement_method '\f and \w scans'
_diffrn_radiation_monochromator graphite
_diffrn_radiation_source 'fine-focus sealed tube'
_diffrn_radiation_type MoK\a
_diffrn_radiation_wavelength 0.71073
_diffrn_reflns_av_R_equivalents 0.0000
_diffrn_reflns_av_sigmaI/netI 0.0828
_diffrn_reflns_limit_h_max 18
_diffrn_reflns_limit_h_min -19
_diffrn_reflns_limit_k_max 19
_diffrn_reflns_limit_k_min 0
_diffrn_reflns_limit_l_max 33
_diffrn_reflns_limit_l_min 0
_diffrn_reflns_number 12967
_diffrn_reflns_theta_full 25.25
_diffrn_reflns_theta_max 25.25
_diffrn_reflns_theta_min 2.58
_exptl_absorpt_coefficient_mu 0.887
_exptl_absorpt_correction_T_max 0.9381
_exptl_absorpt_correction_T_min 0.8047
_exptl_absorpt_correction_type multi-scan
_exptl_absorpt_process_details 'TWINABS V2008/3 (Sheldrick, 2008)'
_exptl_crystal_colour Colorless
_exptl_crystal_density_diffrn 1.227
_exptl_crystal_description Plate
_exptl_crystal_F_000 2820
_exptl_crystal_size_max 0.26
_exptl_crystal_size_mid 0.17
_exptl_crystal_size_min 0.07
_refine_diff_density_max 1.928
_refine_diff_density_min -2.157
_refine_diff_density_rms 0.136
_refine_ls_extinction_method none
_refine_ls_goodness_of_fit_ref 1.099
_refine_ls_hydrogen_treatment constr
_refine_ls_matrix_type full
_refine_ls_number_parameters 841
_refine_ls_number_reflns 13160
_refine_ls_number_restraints 28
_refine_ls_restrained_S_all 1.101
_refine_ls_R_factor_all 0.1158
_refine_ls_R_factor_gt 0.0924
_refine_ls_shift/su_max 0.001
_refine_ls_shift/su_mean 0.000
_refine_ls_structure_factor_coef Fsqd
_refine_ls_weighting_details 'calc w=1/[\s^2^(Fo^2^)+(0.1065P)^2^+31.7496P] where P=(Fo^2^+2Fc^2^)/3'
_refine_ls_weighting_scheme calc
_refine_ls_wR_factor_gt 0.2316
_refine_ls_wR_factor_ref 0.2420
_reflns_number_gt 10368
_reflns_number_total 13160
_reflns_threshold_expression >2sigma(I)
_cod_data_source_file ja906053y_si_002_1.cif
_cod_data_source_block tw51
_cod_original_sg_symbol_H-M 'P 21/n'
_cod_original_formula_sum 'C84.50 H102 Ge2 O4'
_cod_database_code 4105119

loop_
_symmetry_equiv_pos_as_xyz
'x, y, z'
'-x+1/2, y+1/2, -z+1/2'
'-x, -y, -z'
'x-1/2, -y-1/2, z-1/2'

loop_
_atom_site_label
_atom_site_type_symbol
_atom_site_fract_x
_atom_site_fract_y
_atom_site_fract_z
_atom_site_U_iso_or_equiv
_atom_site_adp_type
_atom_site_occupancy
_atom_site_symmetry_multiplicity
_atom_site_calc_flag
_atom_site_refinement_flags
_atom_site_disorder_assembly
_atom_site_disorder_group
Ge1 Ge 0.53665(5) 0.70129(5) 0.24855(3) 0.0185(2) Uani 0.90 1 d PD A 1
Ge2 Ge 0.43304(5) 0.80439(5) 0.25032(3) 0.0178(2) Uani 0.90 1 d PDU A 1
O1 O 0.4906(4) 0.7798(3) 0.2049(2) 0.0278(16) Uani 0.90 1 d PD A 1
O2 O 0.5260(3) 0.7686(3) 0.29775(19) 0.0283(17) Uani 0.90 1 d PD A 1
O3 O 0.4397(3) 0.6448(3) 0.2436(2) 0.0330(13) Uani 0.90 1 d PDU A 1
O4 O 0.3737(3) 0.7098(3) 0.2446(3) 0.0372(15) Uani 0.90 1 d PD A 1
Ge1A Ge 0.5683(5) 0.7292(5) 0.2506(3) 0.0185(2) Uani 0.10 1 d PD A 2
Ge2A Ge 0.4645(5) 0.8321(5) 0.2528(3) 0.0171(7) Uani 0.10 1 d PDU A 2
O1A O 0.470(2) 0.758(3) 0.2059(11) 0.0278(16) Uani 0.10 1 d PD A 2
O2A O 0.504(3) 0.746(3) 0.2931(16) 0.0283(17) Uani 0.10 1 d PD A 2
O3A O 0.626(2) 0.8206(15) 0.248(2) 0.0330(13) Uani 0.10 1 d PDU A 2
O4A O 0.5630(19) 0.886(2) 0.253(2) 0.0372(15) Uani 0.10 1 d PD A 2
C1 C 0.6296(4) 0.6314(4) 0.2481(3) 0.0179(12) Uani 1 1 d . . .
C2 C 0.6837(4) 0.6032(4) 0.2933(2) 0.0178(13) Uani 1 1 d . A .
C3 C 0.7464(4) 0.5480(4) 0.2913(2) 0.0173(13) Uani 1 1 d . . .
H3 H 0.7848 0.5293 0.3216 0.021 Uiso 1 1 calc R A .
C4 C 0.7538(4) 0.5195(4) 0.2451(3) 0.0229(14) Uani 1 1 d . A .
H4 H 0.7959 0.4804 0.2443 0.027 Uiso 1 1 calc R . .
C5 C 0.7010(4) 0.5474(4) 0.2009(3) 0.0199(14) Uani 1 1 d . . .
H5 H 0.7079 0.5283 0.1699 0.024 Uiso 1 1 calc R A .
C6 C 0.6372(4) 0.6035(4) 0.2008(2) 0.0184(13) Uani 1 1 d . A .
C7 C 0.6793(5) 0.6338(4) 0.3440(3) 0.0279(17) Uani 1 1 d . . .
C8 C 0.7307(6) 0.7019(5) 0.3647(3) 0.043(2) Uani 1 1 d . A .
C9 C 0.7287(8) 0.7280(7) 0.4124(4) 0.067(3) Uani 1 1 d . . .
H9 H 0.7615 0.7736 0.4270 0.080 Uiso 1 1 calc R A .
C10 C 0.6806(9) 0.6893(10) 0.4384(4) 0.085(5) Uani 1 1 d . A .
H10 H 0.6822 0.7070 0.4714 0.102 Uiso 1 1 calc R . .
C11 C 0.6307(7) 0.6261(8) 0.4181(4) 0.062(3) Uani 1 1 d . . .
H11 H 0.5954 0.6023 0.4363 0.074 Uiso 1 1 calc R A .
C12 C 0.6294(5) 0.5941(6) 0.3699(3) 0.041(2) Uani 1 1 d . A .
C13 C 0.5825(4) 0.6348(4) 0.1522(3) 0.0211(14) Uani 1 1 d . . .
C14 C 0.5078(4) 0.5919(5) 0.1277(3) 0.0292(16) Uani 1 1 d . A .
C15 C 0.4583(6) 0.6203(7) 0.0814(3) 0.050(2) Uani 1 1 d . . .
H15 H 0.4078 0.5923 0.0643 0.060 Uiso 1 1 calc R A .
C16 C 0.4822(7) 0.6886(7) 0.0603(4) 0.060(3) Uani 1 1 d . A .
H16 H 0.4485 0.7068 0.0284 0.072 Uiso 1 1 calc R . .
C17 C 0.5527(7) 0.7301(5) 0.0842(3) 0.048(2) Uani 1 1 d . . .
H17 H 0.5664 0.7778 0.0690 0.057 Uiso 1 1 calc R A .
C18 C 0.6066(5) 0.7056(4) 0.1308(3) 0.0336(18) Uani 1 1 d . A .
C19 C 0.7851(7) 0.7452(5) 0.3371(4) 0.053(3) Uani 1 1 d . . .
H19 H 0.7781 0.7174 0.3041 0.064 Uiso 1 1 calc R A .
C20 C 0.8795(7) 0.7400(6) 0.3665(5) 0.066(3) Uani 1 1 d . A .
H20A H 0.8888 0.7696 0.3983 0.099 Uiso 1 1 calc R . .
H20B H 0.9144 0.7639 0.3465 0.099 Uiso 1 1 calc R . .
H20C H 0.8955 0.6833 0.3736 0.099 Uiso 1 1 calc R . .
C21 C 0.7602(8) 0.8339(6) 0.3262(5) 0.083(4) Uani 1 1 d . A .
H21A H 0.7225 0.8389 0.2920 0.125 Uiso 1 1 calc R . .
H21B H 0.8115 0.8664 0.3293 0.125 Uiso 1 1 calc R . .
H21C H 0.7305 0.8532 0.3505 0.125 Uiso 1 1 calc R . .
C22 C 0.5776(5) 0.5219(6) 0.3491(3) 0.046(2) Uani 1 1 d . . .
H22 H 0.5773 0.5175 0.3129 0.055 Uiso 1 1 calc R A .
C23 C 0.6185(8) 0.4453(7) 0.3751(4) 0.075(4) Uani 1 1 d . A .
H23A H 0.6744 0.4378 0.3690 0.112 Uiso 1 1 calc R . .
H23B H 0.5821 0.3989 0.3616 0.112 Uiso 1 1 calc R . .
H23C H 0.6253 0.4497 0.4113 0.112 Uiso 1 1 calc R . .
C24 C 0.4829(7) 0.5276(10) 0.3503(7) 0.116(7) Uani 1 1 d . A .
H24A H 0.4800 0.5252 0.3853 0.174 Uiso 1 1 calc R . .
H24B H 0.4506 0.4825 0.3313 0.174 Uiso 1 1 calc R . .
H24C H 0.4585 0.5788 0.3352 0.174 Uiso 1 1 calc R . .
C25 C 0.4809(5) 0.5162(5) 0.1490(3) 0.0350(19) Uani 1 1 d . . .
H25 H 0.5145 0.5117 0.1850 0.042 Uiso 1 1 calc R A .
C26 C 0.3849(5) 0.5149(6) 0.1467(4) 0.053(3) Uani 1 1 d . A .
H26A H 0.3697 0.5654 0.1607 0.080 Uiso 1 1 calc R . .
H26B H 0.3733 0.4691 0.1663 0.080 Uiso 1 1 calc R . .
H26C H 0.3510 0.5095 0.1116 0.080 Uiso 1 1 calc R . .
C27 C 0.5007(6) 0.4418(5) 0.1204(4) 0.046(2) Uani 1 1 d . A .
H27A H 0.4772 0.4501 0.0841 0.069 Uiso 1 1 calc R . .
H27B H 0.4751 0.3936 0.1308 0.069 Uiso 1 1 calc R . .
H27C H 0.5625 0.4346 0.1282 0.069 Uiso 1 1 calc R . .
C28 C 0.6871(6) 0.7493(5) 0.1561(3) 0.042(2) Uani 1 1 d . . .
H28 H 0.7106 0.7254 0.1903 0.051 Uiso 1 1 calc R A .
C29 C 0.6677(8) 0.8395(6) 0.1625(5) 0.076(4) Uani 1 1 d . A .
H29A H 0.6469 0.8647 0.1293 0.114 Uiso 1 1 calc R . .
H29B H 0.7197 0.8669 0.1816 0.114 Uiso 1 1 calc R . .
H29C H 0.6240 0.8440 0.1807 0.114 Uiso 1 1 calc R . .
C30 C 0.7534(7) 0.7395(6) 0.1272(4) 0.057(3) Uani 1 1 d . A .
H30A H 0.7640 0.6819 0.1234 0.086 Uiso 1 1 calc R . .
H30B H 0.8064 0.7660 0.1457 0.086 Uiso 1 1 calc R . .
H30C H 0.7324 0.7644 0.0939 0.086 Uiso 1 1 calc R . .
C31 C 0.3595(4) 0.8945(3) 0.2517(3) 0.0167(12) Uani 1 1 d . . .
C32 C 0.3508(4) 0.9214(4) 0.2986(2) 0.0182(13) Uani 1 1 d . A .
C33 C 0.2905(4) 0.9802(4) 0.2975(3) 0.0188(14) Uani 1 1 d . . .
H33 H 0.2832 0.9998 0.3284 0.023 Uiso 1 1 calc R A .
C34 C 0.2402(4) 1.0114(4) 0.2526(3) 0.0215(14) Uani 1 1 d . A .
H34 H 0.1982 1.0510 0.2529 0.026 Uiso 1 1 calc R . .
C35 C 0.2514(4) 0.9845(4) 0.2070(3) 0.0201(14) Uani 1 1 d . . .
H35 H 0.2169 1.0063 0.1764 0.024 Uiso 1 1 calc R A .
C36 C 0.3125(4) 0.9262(4) 0.2056(2) 0.0156(13) Uani 1 1 d . A .
C37 C 0.4055(4) 0.8878(4) 0.3469(3) 0.0219(14) Uani 1 1 d . . .
C38 C 0.3793(5) 0.8193(4) 0.3679(3) 0.0297(17) Uani 1 1 d . A .
C39 C 0.4316(7) 0.7905(5) 0.4137(3) 0.047(2) Uani 1 1 d . . .
H39 H 0.4147 0.7442 0.4289 0.056 Uiso 1 1 calc R A .
C40 C 0.5062(6) 0.8280(6) 0.4365(3) 0.052(2) Uani 1 1 d . A .
H40 H 0.5419 0.8067 0.4670 0.062 Uiso 1 1 calc R . .
C41 C 0.5302(5) 0.8970(6) 0.4157(3) 0.044(2) Uani 1 1 d . . .
H41 H 0.5814 0.9239 0.4327 0.053 Uiso 1 1 calc R A .
C42 C 0.4813(4) 0.9272(5) 0.3707(3) 0.0292(17) Uani 1 1 d . A .
C43 C 0.3294(4) 0.9038(4) 0.1569(3) 0.0248(15) Uani 1 1 d . . .
C44 C 0.3894(5) 0.9511(5) 0.1402(3) 0.0302(18) Uani 1 1 d . A .
C45 C 0.4056(6) 0.9315(6) 0.0950(3) 0.046(2) Uani 1 1 d . . .
H45 H 0.4452 0.9621 0.0830 0.055 Uiso 1 1 calc R A .
C46 C 0.3642(6) 0.8678(6) 0.0679(3) 0.048(2) Uani 1 1 d . A .
H46 H 0.3752 0.8557 0.0367 0.058 Uiso 1 1 calc R . .
C47 C 0.3084(6) 0.8211(5) 0.0832(3) 0.043(2) Uani 1 1 d . . .
H47 H 0.2827 0.7764 0.0632 0.052 Uiso 1 1 calc R A .
C48 C 0.2875(5) 0.8381(5) 0.1291(3) 0.0358(19) Uani 1 1 d . A .
C49 C 0.5107(5) 1.0038(5) 0.3496(3) 0.036(2) Uani 1 1 d . . .
H49 H 0.4689 1.0160 0.3165 0.043 Uiso 1 1 calc R A .
C50 C 0.5135(6) 1.0758(6) 0.3840(4) 0.049(2) Uani 1 1 d . A .
H50A H 0.4556 1.0891 0.3851 0.073 Uiso 1 1 calc R . .
H50B H 0.5383 1.1222 0.3710 0.073 Uiso 1 1 calc R . .
H50C H 0.5485 1.0625 0.4179 0.073 Uiso 1 1 calc R . .
C51 C 0.5998(6) 0.9908(7) 0.3401(5) 0.070(4) Uani 1 1 d . A .
H51A H 0.6430 0.9844 0.3724 0.105 Uiso 1 1 calc R . .
H51B H 0.6139 1.0377 0.3222 0.105 Uiso 1 1 calc R . .
H51C H 0.5983 0.9422 0.3196 0.105 Uiso 1 1 calc R . .
C52 C 0.2963(6) 0.7761(5) 0.3444(3) 0.037(2) Uani 1 1 d . . .
H52 H 0.2752 0.7943 0.3087 0.044 Uiso 1 1 calc R A .
C53 C 0.2299(6) 0.7989(5) 0.3712(3) 0.047(2) Uani 1 1 d . A .
H53A H 0.2463 0.7770 0.4054 0.070 Uiso 1 1 calc R . .
H53B H 0.1746 0.7766 0.3527 0.070 Uiso 1 1 calc R . .
H53C H 0.2258 0.8579 0.3726 0.070 Uiso 1 1 calc R . .
C54 C 0.3079(8) 0.6840(5) 0.3443(5) 0.064(3) Uani 1 1 d . A .
H54A H 0.3482 0.6702 0.3250 0.097 Uiso 1 1 calc R . .
H54B H 0.2529 0.6582 0.3288 0.097 Uiso 1 1 calc R . .
H54C H 0.3300 0.6647 0.3790 0.097 Uiso 1 1 calc R . .
C55 C 0.4342(5) 1.0225(5) 0.1692(3) 0.0367(19) Uani 1 1 d . . .
H55 H 0.4121 1.0289 0.1993 0.044 Uiso 1 1 calc R A .
C56 C 0.4174(6) 1.1014(5) 0.1401(4) 0.050(2) Uani 1 1 d . A .
H56A H 0.4439 1.0997 0.1123 0.074 Uiso 1 1 calc R . .
H56B H 0.4415 1.1463 0.1627 0.074 Uiso 1 1 calc R . .
H56C H 0.3558 1.1092 0.1267 0.074 Uiso 1 1 calc R . .
C57 C 0.5303(6) 1.0071(6) 0.1887(5) 0.071(4) Uani 1 1 d . A .
H57A H 0.5404 0.9601 0.2112 0.107 Uiso 1 1 calc R . .
H57B H 0.5581 1.0546 0.2072 0.107 Uiso 1 1 calc R . .
H57C H 0.5537 0.9966 0.1602 0.107 Uiso 1 1 calc R . .
C58 C 0.2226(6) 0.7904(5) 0.1446(3) 0.046(2) Uani 1 1 d . . .
H58 H 0.2322 0.7982 0.1817 0.055 Uiso 1 1 calc R A .
C59 C 0.2311(9) 0.6977(6) 0.1349(5) 0.078(4) Uani 1 1 d . A .
H59A H 0.2138 0.6874 0.0985 0.117 Uiso 1 1 calc R . .
H59B H 0.1943 0.6671 0.1509 0.117 Uiso 1 1 calc R . .
H59C H 0.2903 0.6809 0.1490 0.117 Uiso 1 1 calc R . .
C60 C 0.1329(6) 0.8186(8) 0.1186(4) 0.068(3) Uani 1 1 d . A .
H60A H 0.1283 0.8767 0.1243 0.101 Uiso 1 1 calc R . .
H60B H 0.0922 0.7893 0.1324 0.101 Uiso 1 1 calc R . .
H60C H 0.1204 0.8081 0.0824 0.101 Uiso 1 1 calc R . .
C61 C 0.3737(7) 0.6690(6) 0.5119(3) 0.054(3) Uani 1 1 d . . .
C62 C 0.4274(6) 0.6144(5) 0.4973(3) 0.045(2) Uani 1 1 d . . .
H62 H 0.4865 0.6262 0.5049 0.054 Uiso 1 1 calc R . .
C63 C 0.3973(7) 0.5440(6) 0.4723(4) 0.057(3) Uani 1 1 d . . .
H63 H 0.4364 0.5074 0.4642 0.068 Uiso 1 1 calc R . .
C64 C 0.3138(7) 0.5256(7) 0.4589(4) 0.059(3) Uani 1 1 d . . .
H64 H 0.2933 0.4776 0.4408 0.070 Uiso 1 1 calc R . .
C65 C 0.2571(7) 0.5809(6) 0.4731(4) 0.054(2) Uani 1 1 d . . .
H65 H 0.1980 0.5687 0.4648 0.064 Uiso 1 1 calc R . .
C66 C 0.2861(6) 0.6515(7) 0.4983(3) 0.055(3) Uani 1 1 d . . .
H66 H 0.2472 0.6882 0.5065 0.066 Uiso 1 1 calc R . .
C67 C 0.4070(7) 0.7422(6) 0.5411(4) 0.061(3) Uani 1 1 d . . .
H67A H 0.3599 0.7724 0.5480 0.091 Uiso 0.50 1 calc PR . .
H67B H 0.4358 0.7761 0.5217 0.091 Uiso 0.50 1 calc PR . .
H67C H 0.4476 0.7266 0.5729 0.091 Uiso 0.50 1 calc PR . .
H67D H 0.4690 0.7444 0.5471 0.091 Uiso 0.50 1 calc PR . .
H67E H 0.3931 0.7406 0.5734 0.091 Uiso 0.50 1 calc PR . .
H67F H 0.3812 0.7901 0.5221 0.091 Uiso 0.50 1 calc PR . .
C71 C 0.2231(6) 0.4949(6) 0.0116(3) 0.046(2) Uani 1 1 d . . .
C72 C 0.2533(7) 0.4174(6) 0.0086(3) 0.055(3) Uani 1 1 d . . .
H72 H 0.2313 0.3739 0.0236 0.066 Uiso 1 1 calc R . .
C73 C 0.3140(8) 0.4027(7) -0.0157(4) 0.068(3) Uani 1 1 d . . .
H73 H 0.3333 0.3489 -0.0172 0.081 Uiso 1 1 calc R . .
C74 C 0.3477(7) 0.4634(7) -0.0378(4) 0.057(3) Uani 1 1 d . . .
H74 H 0.3905 0.4526 -0.0543 0.068 Uiso 1 1 calc R . .
C75 C 0.3180(6) 0.5401(6) -0.0353(3) 0.049(2) Uani 1 1 d . . .
H75 H 0.3397 0.5831 -0.0510 0.058 Uiso 1 1 calc R . .
C76 C 0.2559(5) 0.5563(6) -0.0101(3) 0.041(2) Uani 1 1 d . . .
H76 H 0.2368 0.6102 -0.0082 0.049 Uiso 1 1 calc R . .
C77 C 0.1564(6) 0.5099(8) 0.0381(4) 0.062(3) Uani 1 1 d . . .
H77A H 0.1411 0.4588 0.0512 0.093 Uiso 0.50 1 calc PR . .
H77B H 0.1059 0.5331 0.0144 0.093 Uiso 0.50 1 calc PR . .
H77C H 0.1783 0.5477 0.0659 0.093 Uiso 0.50 1 calc PR . .
H77D H 0.1424 0.5676 0.0365 0.093 Uiso 0.50 1 calc PR . .
H77E H 0.1776 0.4932 0.0733 0.093 Uiso 0.50 1 calc PR . .
H77F H 0.1052 0.4787 0.0218 0.093 Uiso 0.50 1 calc PR . .
C81 C 0.4394(9) 0.2512(8) 0.2607(5) 0.078(4) Uani 1 1 d . . .
C82 C 0.4094(8) 0.3289(7) 0.2569(4) 0.066(3) Uani 1 1 d . . .
H82 H 0.3529 0.3428 0.2568 0.080 Uiso 1 1 calc R . .
C83 C 0.4714(7) 0.3860(10) 0.2531(5) 0.080(4) Uani 1 1 d . . .
H83 H 0.4560 0.4415 0.2518 0.096 Uiso 1 1 calc R . .
C84 C 0.5552(10) 0.3670(11) 0.2511(6) 0.101(5) Uani 1 1 d . . .
H84 H 0.5935 0.4082 0.2472 0.121 Uiso 1 1 calc R . .
C85 C 0.5774(13) 0.2926(9) 0.2546(5) 0.112(6) Uani 1 1 d . . .
H85 H 0.6334 0.2800 0.2530 0.134 Uiso 1 1 calc R . .
C86 C 0.5237(9) 0.2266(10) 0.2609(4) 0.090(4) Uani 1 1 d . . .
H86 H 0.5424 0.1720 0.2647 0.108 Uiso 1 1 calc R . .
C87 C 0.3811(9) 0.1887(9) 0.2660(6) 0.102(5) Uani 1 1 d . . .
H87A H 0.4084 0.1358 0.2668 0.153 Uiso 0.50 1 calc PR . .
H87B H 0.3300 0.1908 0.2374 0.153 Uiso 0.50 1 calc PR . .
H87C H 0.3651 0.1969 0.2974 0.153 Uiso 0.50 1 calc PR . .
H87D H 0.3272 0.2132 0.2676 0.153 Uiso 0.50 1 calc PR . .
H87E H 0.4057 0.1582 0.2970 0.153 Uiso 0.50 1 calc PR . .
H87F H 0.3706 0.1521 0.2370 0.153 Uiso 0.50 1 calc PR . .
C91 C 0.4463(5) -0.0062(6) -0.0205(4) 0.040(4) Uiso 0.50 1 d PGD B -1
C92 C 0.4592(6) 0.0727(6) -0.0028(4) 0.028(3) Uiso 0.50 1 d PGD B -1
H92 H 0.4151 0.1116 -0.0132 0.034 Uiso 0.50 1 calc PR B -1
C93 C 0.5367(8) 0.0946(6) 0.0302(4) 0.059(5) Uiso 0.50 1 d PG B -1
H93 H 0.5456 0.1485 0.0423 0.071 Uiso 0.50 1 calc PR B -1
C94 C 0.6013(6) 0.0377(8) 0.0454(4) 0.060(6) Uiso 0.50 1 d PG B -1
H94 H 0.6542 0.0527 0.0679 0.072 Uiso 0.50 1 calc PR B -1
C95 C 0.5883(6) -0.0411(7) 0.0276(5) 0.052(5) Uiso 0.50 1 d PG B -1
H95 H 0.6324 -0.0800 0.0380 0.062 Uiso 0.50 1 calc PR B -1
C96 C 0.5108(7) -0.0631(5) -0.0053(4) 0.041(4) Uiso 0.50 1 d PGD B -1
H96 H 0.5019 -0.1170 -0.0175 0.049 Uiso 0.50 1 calc PR B -1
C97 C 0.3596(10) -0.0219(13) -0.0536(7) 0.056(5) Uiso 0.50 1 d PD B -1
H97A H 0.3180 0.0097 -0.0419 0.084 Uiso 0.50 1 calc PR B -1
H97B H 0.3464 -0.0795 -0.0526 0.084 Uiso 0.50 1 calc PR B -1
H97C H 0.3570 -0.0062 -0.0882 0.084 Uiso 0.50 1 calc PR B -1

loop_
_atom_site_aniso_label
_atom_site_aniso_U_11
_atom_site_aniso_U_22
_atom_site_aniso_U_33
_atom_site_aniso_U_23
_atom_site_aniso_U_13
_atom_site_aniso_U_12
Ge1 0.0167(4) 0.0163(4) 0.0246(4) 0.0007(4) 0.0093(4) 0.0066(3)
Ge2 0.0138(4) 0.0169(4) 0.0243(4) -0.0010(4) 0.0076(4) 0.0049(3)
O1 0.029(3) 0.029(3) 0.033(3) 0.014(2) 0.021(2) 0.021(3)
O2 0.023(3) 0.032(3) 0.026(3) -0.005(3) 0.001(3) 0.023(3)
O3 0.025(2) 0.024(2) 0.053(3) -0.008(2) 0.015(2) 0.0089(19)
O4 0.020(3) 0.022(3) 0.075(4) -0.011(3) 0.022(3) -0.013(2)
Ge1A 0.0167(4) 0.0163(4) 0.0246(4) 0.0007(4) 0.0093(4) 0.0066(3)
Ge2A 0.0132(11) 0.0167(11) 0.0240(10) -0.0026(11) 0.0093(11) 0.0050(10)
O1A 0.029(3) 0.029(3) 0.033(3) 0.014(2) 0.021(2) 0.021(3)
O2A 0.023(3) 0.032(3) 0.026(3) -0.005(3) 0.001(3) 0.023(3)
O3A 0.025(2) 0.024(2) 0.053(3) -0.008(2) 0.015(2) 0.0089(19)
O4A 0.020(3) 0.022(3) 0.075(4) -0.011(3) 0.022(3) -0.013(2)
C1 0.008(3) 0.026(3) 0.023(3) 0.002(3) 0.010(3) -0.007(2)
C2 0.017(3) 0.017(3) 0.024(3) -0.001(3) 0.014(3) 0.000(3)
C3 0.010(3) 0.019(3) 0.025(3) 0.002(3) 0.008(3) 0.002(3)
C4 0.015(3) 0.021(3) 0.034(4) -0.004(3) 0.010(3) 0.007(3)
C5 0.019(3) 0.019(3) 0.027(4) -0.005(3) 0.015(3) -0.003(3)
C6 0.015(3) 0.016(3) 0.025(3) -0.001(3) 0.006(3) -0.009(3)
C7 0.033(4) 0.027(4) 0.027(4) 0.006(3) 0.013(3) 0.025(3)
C8 0.048(5) 0.038(5) 0.036(4) -0.016(4) -0.003(4) 0.033(4)
C9 0.075(8) 0.074(7) 0.039(5) -0.025(5) -0.004(5) 0.035(6)
C10 0.094(10) 0.125(12) 0.034(6) -0.011(7) 0.013(6) 0.066(10)
C11 0.059(7) 0.101(9) 0.037(5) 0.019(6) 0.034(5) 0.042(7)
C12 0.028(4) 0.071(6) 0.032(4) 0.021(4) 0.020(4) 0.026(4)
C13 0.023(4) 0.017(3) 0.028(4) 0.001(3) 0.016(3) 0.010(3)
C14 0.016(4) 0.038(4) 0.037(4) -0.004(3) 0.012(3) 0.004(3)
C15 0.039(5) 0.077(7) 0.028(4) 0.003(4) 0.000(4) 0.023(5)
C16 0.073(7) 0.066(7) 0.036(5) 0.002(5) 0.008(5) 0.042(6)
C17 0.073(7) 0.038(5) 0.036(5) 0.017(4) 0.021(5) 0.031(5)
C18 0.049(5) 0.021(4) 0.039(4) 0.003(3) 0.026(4) 0.008(4)
C19 0.074(7) 0.023(4) 0.052(6) -0.006(4) 0.001(5) -0.009(4)
C20 0.056(7) 0.044(6) 0.085(8) 0.002(5) -0.002(6) 0.009(5)
C21 0.078(8) 0.026(5) 0.126(11) 0.007(6) -0.007(8) -0.001(5)
C22 0.032(5) 0.070(6) 0.046(5) 0.032(5) 0.026(4) 0.019(5)
C23 0.087(9) 0.074(8) 0.068(7) 0.035(6) 0.028(7) 0.025(7)
C24 0.041(7) 0.143(13) 0.184(17) 0.080(13) 0.066(9) 0.011(8)
C25 0.011(4) 0.047(5) 0.046(5) -0.008(4) 0.007(3) -0.011(3)
C26 0.018(4) 0.061(6) 0.084(8) -0.018(5) 0.020(5) -0.002(4)
C27 0.030(5) 0.041(5) 0.068(6) -0.007(4) 0.014(4) 0.009(4)
C28 0.076(7) 0.019(4) 0.044(5) 0.000(3) 0.036(5) -0.017(4)
C29 0.108(10) 0.031(5) 0.117(10) -0.021(6) 0.079(8) -0.030(6)
C30 0.067(7) 0.058(6) 0.055(6) -0.015(5) 0.029(5) -0.015(5)
C31 0.012(3) 0.010(3) 0.032(3) -0.001(3) 0.014(3) -0.004(2)
C32 0.018(3) 0.015(3) 0.022(3) -0.002(2) 0.006(3) -0.001(3)
C33 0.015(3) 0.017(3) 0.031(4) -0.004(3) 0.017(3) 0.005(3)
C34 0.017(3) 0.019(3) 0.032(4) 0.000(3) 0.010(3) -0.001(3)
C35 0.014(3) 0.021(3) 0.030(4) 0.006(3) 0.014(3) 0.008(3)
C36 0.011(3) 0.015(3) 0.023(3) 0.000(2) 0.009(3) -0.001(2)
C37 0.020(4) 0.023(3) 0.025(4) 0.002(3) 0.010(3) 0.004(3)
C38 0.039(4) 0.029(4) 0.026(4) 0.002(3) 0.017(3) 0.005(3)
C39 0.076(7) 0.029(4) 0.037(5) 0.010(4) 0.019(5) 0.016(4)
C40 0.046(6) 0.067(6) 0.035(5) 0.008(4) -0.001(4) 0.016(5)
C41 0.030(5) 0.071(6) 0.028(4) -0.005(4) 0.001(4) 0.010(4)
C42 0.016(4) 0.046(5) 0.027(4) -0.003(3) 0.009(3) 0.007(3)
C43 0.013(3) 0.029(4) 0.029(4) 0.004(3) 0.000(3) 0.011(3)
C44 0.024(4) 0.042(4) 0.030(4) 0.012(3) 0.016(3) 0.022(3)
C45 0.048(5) 0.049(5) 0.052(5) 0.015(4) 0.032(5) 0.020(4)
C46 0.066(7) 0.047(5) 0.044(5) 0.014(4) 0.037(5) 0.033(5)
C47 0.058(6) 0.022(4) 0.041(5) -0.001(3) 0.000(4) 0.015(4)
C48 0.035(5) 0.029(4) 0.040(5) 0.003(3) 0.005(4) 0.017(4)
C49 0.014(4) 0.056(5) 0.037(5) -0.004(4) 0.007(3) -0.008(3)
C50 0.044(5) 0.053(6) 0.050(5) 0.001(4) 0.014(4) -0.008(4)
C51 0.036(6) 0.096(9) 0.097(9) -0.006(7) 0.050(6) 0.003(6)
C52 0.062(6) 0.025(4) 0.029(4) 0.002(3) 0.021(4) -0.010(4)
C53 0.053(6) 0.035(4) 0.052(5) -0.001(4) 0.015(4) -0.012(4)
C54 0.094(9) 0.021(4) 0.091(8) 0.003(5) 0.047(7) -0.003(5)
C55 0.015(4) 0.040(4) 0.057(5) 0.013(4) 0.013(4) -0.005(3)
C56 0.053(6) 0.039(5) 0.066(6) 0.010(4) 0.032(5) 0.003(4)
C57 0.025(5) 0.048(6) 0.128(11) 0.012(6) -0.001(6) 0.000(4)
C58 0.051(5) 0.028(4) 0.044(5) -0.005(4) -0.012(4) 0.003(4)
C59 0.095(9) 0.036(5) 0.092(9) -0.009(6) 0.008(7) -0.020(6)
C60 0.036(5) 0.090(9) 0.069(7) -0.012(6) 0.001(5) -0.009(6)
C61 0.067(7) 0.050(6) 0.038(5) 0.008(4) 0.005(5) 0.010(5)
C62 0.044(5) 0.039(5) 0.050(5) 0.008(4) 0.011(4) -0.007(4)
C63 0.067(7) 0.045(6) 0.059(6) 0.004(5) 0.020(5) -0.004(5)
C64 0.066(7) 0.055(6) 0.046(6) -0.003(5) 0.000(5) -0.019(6)
C65 0.045(6) 0.064(6) 0.052(6) 0.001(5) 0.013(5) -0.009(5)
C66 0.040(6) 0.079(7) 0.044(5) 0.006(5) 0.008(4) -0.011(5)
C67 0.059(7) 0.058(6) 0.061(6) 0.002(5) 0.010(5) -0.006(5)
C71 0.044(5) 0.061(6) 0.026(5) -0.002(4) -0.004(4) -0.013(4)
C72 0.093(8) 0.040(5) 0.033(5) 0.000(4) 0.017(5) -0.017(5)
C73 0.106(10) 0.051(6) 0.043(6) -0.012(5) 0.015(6) 0.004(6)
C74 0.057(6) 0.074(7) 0.041(5) 0.001(5) 0.016(5) 0.018(6)
C75 0.045(5) 0.060(6) 0.038(5) 0.011(4) 0.006(4) -0.006(5)
C76 0.029(4) 0.045(5) 0.042(5) 0.003(4) -0.002(4) 0.007(4)
C77 0.035(5) 0.111(10) 0.039(6) -0.001(5) 0.009(4) -0.004(6)
C81 0.086(9) 0.072(8) 0.068(8) -0.017(6) 0.011(7) 0.016(7)
C82 0.072(7) 0.067(7) 0.061(7) 0.010(6) 0.021(6) 0.019(6)
C83 0.051(7) 0.127(11) 0.065(7) -0.002(8) 0.019(6) -0.026(7)
C84 0.110(12) 0.114(13) 0.084(10) -0.005(10) 0.036(10) -0.002(10)
C85 0.176(16) 0.079(10) 0.072(9) 0.009(8) 0.021(10) -0.080(11)
C86 0.079(9) 0.133(13) 0.056(8) 0.013(7) 0.016(7) -0.006(9)
C87 0.082(10) 0.100(11) 0.120(12) -0.026(9) 0.021(9) -0.008(9)

loop_
_atom_type_symbol
_atom_type_description
_atom_type_scat_dispersion_real
_atom_type_scat_dispersion_imag
_atom_type_scat_source
C C 0.0033 0.0016 'International Tables Vol C Tables 4.2.6.8 and 6.1.1.4'
H H 0.0000 0.0000 'International Tables Vol C Tables 4.2.6.8 and 6.1.1.4'
O O 0.0106 0.0060 'International Tables Vol C Tables 4.2.6.8 and 6.1.1.4'
Ge Ge 0.1547 1.8001 'International Tables Vol C Tables 4.2.6.8 and 6.1.1.4'

loop_
_geom_angle_atom_site_label_1
_geom_angle_atom_site_label_2
_geom_angle_atom_site_label_3
_geom_angle
O1 Ge1 O2 87.1(2)
O1 Ge1 O3 97.3(3)
O2 Ge1 O3 96.5(3)
O1 Ge1 C1 128.5(2)
O2 Ge1 C1 128.3(3)
O3 Ge1 C1 111.5(2)
O1 Ge1 Ge2 48.19(15)
O2 Ge1 Ge2 48.30(16)
O3 Ge1 Ge2 76.30(16)
C1 Ge1 Ge2 172.18(18)
O1 Ge2 O2 86.4(2)
O1 Ge2 O4 96.4(3)
O2 Ge2 O4 95.8(3)
O1 Ge2 C31 129.4(2)
O2 Ge2 C31 130.1(3)
O4 Ge2 C31 110.4(2)
O1 Ge2 Ge1 47.65(15)
O2 Ge2 Ge1 47.93(15)
O4 Ge2 Ge1 75.53(17)
C31 Ge2 Ge1 174.08(17)
Ge1 O1 Ge2 84.2(2)
Ge1 O2 Ge2 83.8(2)
O4 O3 Ge1 104.0(3)
O3 O4 Ge2 104.2(3)
O1A Ge1A O3A 98(3)
O1A Ge1A O2A 81(2)
O3A Ge1A O2A 108(2)
O1A Ge1A C1 125.0(9)
O3A Ge1A C1 115.0(11)
O2A Ge1A C1 123.9(8)
O1A Ge1A Ge2A 48.2(4)
O3A Ge1A Ge2A 77.9(11)
O2A Ge1A Ge2A 48.4(4)
C1 Ge1A Ge2A 167.1(5)
O1A Ge2A O2A 80(2)
O1A Ge2A O4A 97(2)
O2A Ge2A O4A 102(3)
O1A Ge2A C31 123.7(8)
O2A Ge2A C31 125.1(9)
O4A Ge2A C31 119.9(12)
O1A Ge2A Ge1A 47.6(4)
O2A Ge2A Ge1A 47.8(4)
O4A Ge2A Ge1A 73.8(11)
C31 Ge2A Ge1A 166.1(5)
Ge1A O1A Ge2A 84.1(6)
Ge1A O2A Ge2A 83.8(6)
O4A O3A Ge1A 102(2)
O3A O4A Ge2A 106(2)
C2 C1 C6 121.3(6)
C2 C1 Ge1 120.3(5)
C6 C1 Ge1 118.1(5)
C2 C1 Ge1A 117.3(5)
C6 C1 Ge1A 119.0(5)
C3 C2 C1 118.5(6)
C3 C2 C7 118.8(6)
C1 C2 C7 122.6(6)
C2 C3 C4 120.6(6)
C2 C3 H3 119.7
C4 C3 H3 119.7
C5 C4 C3 120.7(6)
C5 C4 H4 119.6
C3 C4 H4 119.6
C4 C5 C6 121.0(6)
C4 C5 H5 119.5
C6 C5 H5 119.5
C5 C6 C1 117.8(6)
C5 C6 C13 119.8(6)
C1 C6 C13 122.3(6)
C12 C7 C8 122.0(8)
C12 C7 C2 120.3(7)
C8 C7 C2 117.7(7)
C9 C8 C7 117.3(10)
C9 C8 C19 120.0(10)
C7 C8 C19 122.6(7)
C10 C9 C8 121.3(12)
C10 C9 H9 119.4
C8 C9 H9 119.4
C11 C10 C9 120.9(10)
C11 C10 H10 119.6
C9 C10 H10 119.6
C10 C11 C12 122.0(10)
C10 C11 H11 119.0
C12 C11 H11 119.0
C7 C12 C11 116.4(10)
C7 C12 C22 122.1(7)
C11 C12 C22 121.5(9)
C14 C13 C18 121.2(7)
C14 C13 C6 119.0(6)
C18 C13 C6 119.9(7)
C15 C14 C13 118.6(8)
C15 C14 C25 118.8(8)
C13 C14 C25 122.6(7)
C16 C15 C14 120.3(10)
C16 C15 H15 119.9
C14 C15 H15 119.9
C17 C16 C15 120.9(9)
C17 C16 H16 119.5
C15 C16 H16 119.5
C16 C17 C18 122.7(9)
C16 C17 H17 118.7
C18 C17 H17 118.7
C17 C18 C13 116.4(8)
C17 C18 C28 122.7(8)
C13 C18 C28 120.9(7)
C8 C19 C21 113.2(10)
C8 C19 C20 110.7(8)
C21 C19 C20 109.4(8)
C8 C19 H19 107.8
C21 C19 H19 107.8
C20 C19 H19 107.8
C19 C20 H20A 109.5
C19 C20 H20B 109.5
H20A C20 H20B 109.5
C19 C20 H20C 109.5
H20A C20 H20C 109.5
H20B C20 H20C 109.5
C19 C21 H21A 109.5
C19 C21 H21B 109.5
H21A C21 H21B 109.5
C19 C21 H21C 109.5
H21A C21 H21C 109.5
H21B C21 H21C 109.5
C12 C22 C23 111.0(8)
C12 C22 C24 113.9(10)
C23 C22 C24 110.5(9)
C12 C22 H22 107.0
C23 C22 H22 107.0
C24 C22 H22 107.0
C22 C23 H23A 109.5
C22 C23 H23B 109.5
H23A C23 H23B 109.5
C22 C23 H23C 109.5
H23A C23 H23C 109.5
H23B C23 H23C 109.5
C22 C24 H24A 109.5
C22 C24 H24B 109.5
H24A C24 H24B 109.5
C22 C24 H24C 109.5
H24A C24 H24C 109.5
H24B C24 H24C 109.5
C14 C25 C27 109.9(7)
C14 C25 C26 113.4(8)
C27 C25 C26 108.6(7)
C14 C25 H25 108.3
C27 C25 H25 108.3
C26 C25 H25 108.3
C25 C26 H26A 109.5
C25 C26 H26B 109.5
H26A C26 H26B 109.5
C25 C26 H26C 109.5
H26A C26 H26C 109.5
H26B C26 H26C 109.5
C25 C27 H27A 109.5
C25 C27 H27B 109.5
H27A C27 H27B 109.5
C25 C27 H27C 109.5
H27A C27 H27C 109.5
H27B C27 H27C 109.5
C18 C28 C30 111.4(7)
C18 C28 C29 109.7(9)
C30 C28 C29 111.2(7)
C18 C28 H28 108.1
C30 C28 H28 108.1
C29 C28 H28 108.1
C28 C29 H29A 109.5
C28 C29 H29B 109.5
H29A C29 H29B 109.5
C28 C29 H29C 109.5
H29A C29 H29C 109.5
H29B C29 H29C 109.5
C28 C30 H30A 109.5
C28 C30 H30B 109.5
H30A C30 H30B 109.5
C28 C30 H30C 109.5
H30A C30 H30C 109.5
H30B C30 H30C 109.5
C36 C31 C32 123.3(5)
C36 C31 Ge2 117.7(5)
C32 C31 Ge2 118.8(5)
C36 C31 Ge2A 117.7(5)
C32 C31 Ge2A 116.7(5)
C33 C32 C31 116.9(6)
C33 C32 C37 122.0(6)
C31 C32 C37 121.1(6)
C32 C33 C34 121.8(6)
C32 C33 H33 119.1
C34 C33 H33 119.1
C33 C34 C35 119.8(6)
C33 C34 H34 120.1
C35 C34 H34 120.1
C34 C35 C36 121.2(6)
C34 C35 H35 119.4
C36 C35 H35 119.4
C35 C36 C31 117.0(6)
C35 C36 C43 120.5(6)
C31 C36 C43 122.5(5)
C38 C37 C42 121.1(7)
C38 C37 C32 119.9(6)
C42 C37 C32 118.9(6)
C37 C38 C39 118.2(8)
C37 C38 C52 123.1(7)
C39 C38 C52 118.6(7)
C40 C39 C38 120.8(8)
C40 C39 H39 119.6
C38 C39 H39 119.6
C39 C40 C41 120.2(8)
C39 C40 H40 119.9
C41 C40 H40 119.9
C42 C41 C40 121.1(8)
C42 C41 H41 119.5
C40 C41 H41 119.5
C41 C42 C37 118.6(8)
C41 C42 C49 118.8(7)
C37 C42 C49 122.6(7)
C48 C43 C44 121.6(7)
C48 C43 C36 120.4(7)
C44 C43 C36 118.0(6)
C45 C44 C43 118.8(8)
C45 C44 C55 118.7(8)
C43 C44 C55 122.5(7)
C46 C45 C44 119.2(9)
C46 C45 H45 120.4
C44 C45 H45 120.4
C47 C46 C45 123.4(8)
C47 C46 H46 118.3
C45 C46 H46 118.3
C46 C47 C48 120.7(8)
C46 C47 H47 119.6
C48 C47 H47 119.6
C43 C48 C47 116.2(8)
C43 C48 C58 122.5(7)
C47 C48 C58 121.2(8)
C50 C49 C42 111.8(7)
C50 C49 C51 110.1(8)
C42 C49 C51 110.8(8)
C50 C49 H49 108.0
C42 C49 H49 108.0
C51 C49 H49 108.0
C49 C50 H50A 109.5
C49 C50 H50B 109.5
H50A C50 H50B 109.5
C49 C50 H50C 109.5
H50A C50 H50C 109.5
H50B C50 H50C 109.5
C49 C51 H51A 109.5
C49 C51 H51B 109.5
H51A C51 H51B 109.5
C49 C51 H51C 109.5
H51A C51 H51C 109.5
H51B C51 H51C 109.5
C38 C52 C53 110.5(6)
C38 C52 C54 111.9(8)
C53 C52 C54 110.7(7)
C38 C52 H52 107.9
C53 C52 H52 107.9
C54 C52 H52 107.9
C52 C53 H53A 109.5
C52 C53 H53B 109.5
H53A C53 H53B 109.5
C52 C53 H53C 109.5
H53A C53 H53C 109.5
H53B C53 H53C 109.5
C52 C54 H54A 109.5
C52 C54 H54B 109.5
H54A C54 H54B 109.5
C52 C54 H54C 109.5
H54A C54 H54C 109.5
H54B C54 H54C 109.5
C44 C55 C56 113.8(7)
C44 C55 C57 111.1(8)
C56 C55 C57 110.4(7)
C44 C55 H55 107.1
C56 C55 H55 107.1
C57 C55 H55 107.1
C55 C56 H56A 109.5
C55 C56 H56B 109.5
H56A C56 H56B 109.5
C55 C56 H56C 109.5
H56A C56 H56C 109.5
H56B C56 H56C 109.5
C55 C57 H57A 109.5
C55 C57 H57B 109.5
H57A C57 H57B 109.5
C55 C57 H57C 109.5
H57A C57 H57C 109.5
H57B C57 H57C 109.5
C48 C58 C60 112.0(8)
C48 C58 C59 111.6(9)
C60 C58 C59 109.8(9)
C48 C58 H58 107.8
C60 C58 H58 107.8
C59 C58 H58 107.8
C58 C59 H59A 109.5
C58 C59 H59B 109.5
H59A C59 H59B 109.5
C58 C59 H59C 109.5
H59A C59 H59C 109.5
H59B C59 H59C 109.5
C58 C60 H60A 109.5
C58 C60 H60B 109.5
H60A C60 H60B 109.5
C58 C60 H60C 109.5
H60A C60 H60C 109.5
H60B C60 H60C 109.5
C62 C61 C66 117.7(9)
C62 C61 C67 121.5(10)
C66 C61 C67 120.8(10)
C63 C62 C61 121.9(10)
C63 C62 H62 119.1
C61 C62 H62 119.1
C64 C63 C62 121.7(11)
C64 C63 H63 119.2
C62 C63 H63 119.2
C63 C64 C65 117.6(10)
C63 C64 H64 121.2
C65 C64 H64 121.2
C66 C65 C64 121.5(9)
C66 C65 H65 119.2
C64 C65 H65 119.2
C65 C66 C61 119.6(10)
C65 C66 H66 120.2
C61 C66 H66 120.2
C61 C67 H67A 109.5
C61 C67 H67B 109.5
H67A C67 H67B 109.5
C61 C67 H67C 109.5
H67A C67 H67C 109.5
H67B C67 H67C 109.5
C61 C67 H67D 109.5
H67A C67 H67D 141.1
H67B C67 H67D 56.3
H67C C67 H67D 56.3
C61 C67 H67E 109.5
H67A C67 H67E 56.3
H67B C67 H67E 141.1
H67C C67 H67E 56.3
H67D C67 H67E 109.5
C61 C67 H67F 109.5
H67A C67 H67F 56.3
H67B C67 H67F 56.3
H67C C67 H67F 141.1
H67D C67 H67F 109.5
H67E C67 H67F 109.5
C76 C71 C72 118.4(9)
C76 C71 C77 121.3(10)
C72 C71 C77 120.3(9)
C73 C72 C71 121.0(9)
C73 C72 H72 119.5
C71 C72 H72 119.5
C72 C73 C74 121.7(10)
C72 C73 H73 119.2
C74 C73 H73 119.2
C75 C74 C73 117.9(10)
C75 C74 H74 121.1
C73 C74 H74 121.1
C74 C75 C76 121.1(9)
C74 C75 H75 119.4
C76 C75 H75 119.4
C71 C76 C75 120.0(9)
C71 C76 H76 120.0
C75 C76 H76 120.0
C71 C77 H77A 109.5
C71 C77 H77B 109.5
H77A C77 H77B 109.5
C71 C77 H77C 109.5
H77A C77 H77C 109.5
H77B C77 H77C 109.5
C71 C77 H77D 109.5
H77A C77 H77D 141.1
H77B C77 H77D 56.3
H77C C77 H77D 56.3
C71 C77 H77E 109.5
H77A C77 H77E 56.3
H77B C77 H77E 141.1
H77C C77 H77E 56.3
H77D C77 H77E 109.5
C71 C77 H77F 109.5
H77A C77 H77F 56.3
H77B C77 H77F 56.3
H77C C77 H77F 141.1
H77D C77 H77F 109.5
H77E C77 H77F 109.5
C82 C81 C86 126.1(14)
C82 C81 C87 116.7(13)
C86 C81 C87 117.2(12)
C81 C82 C83 112.6(12)
C81 C82 H82 123.7
C83 C82 H82 123.7
C82 C83 C84 125.0(15)
C82 C83 H83 117.5
C84 C83 H83 117.5
C85 C84 C83 117.8(18)
C85 C84 H84 121.1
C83 C84 H84 121.1
C84 C85 C86 125(2)
C84 C85 H85 117.7
C86 C85 H85 117.7
C81 C86 C85 113.6(16)
C81 C86 H86 123.2
C85 C86 H86 123.2
C81 C87 H87A 109.5
C81 C87 H87B 109.5
H87A C87 H87B 109.5
C81 C87 H87C 109.5
H87A C87 H87C 109.5
H87B C87 H87C 109.5
C81 C87 H87D 109.5
H87A C87 H87D 141.1
H87B C87 H87D 56.3
H87C C87 H87D 56.3
C81 C87 H87E 109.5
H87A C87 H87E 56.3
H87B C87 H87E 141.1
H87C C87 H87E 56.3
H87D C87 H87E 109.5
C81 C87 H87F 109.5
H87A C87 H87F 56.3
H87B C87 H87F 56.3
H87C C87 H87F 141.1
H87D C87 H87F 109.5
H87E C87 H87F 109.5
C92 C91 C96 120.0
C92 C91 C97 114.2(10)
C96 C91 C97 125.8(10)
C93 C92 C91 120.0
C93 C92 H92 120.0
C91 C92 H92 120.0
C94 C93 C92 120.0
C94 C93 H93 120.0
C92 C93 H93 120.0
C93 C94 C95 120.0
C93 C94 H94 120.0
C95 C94 H94 120.0
C96 C95 C94 120.0
C96 C95 H95 120.0
C94 C95 H95 120.0
C95 C96 C91 120.0
C95 C96 H96 120.0
C91 C96 H96 120.0
C91 C97 H97A 109.5
C91 C97 H97B 109.5
H97A C97 H97B 109.5
C91 C97 H97C 109.5
H97A C97 H97C 109.5
H97B C97 H97C 109.5

loop_
_geom_bond_atom_site_label_1
_geom_bond_atom_site_label_2
_geom_bond_distance
Ge1 O1 1.792(5)
Ge1 O2 1.802(5)
Ge1 O3 1.811(6)
Ge1 C1 1.911(6)
Ge1 Ge2 2.4127(10)
Ge2 O1 1.808(5)
Ge2 O2 1.812(5)
Ge2 O4 1.825(5)
Ge2 C31 1.921(6)
O3 O4 1.528(7)
Ge1A O1A 1.794(11)
Ge1A O3A 1.80(2)
Ge1A O2A 1.801(11)
Ge1A C1 1.915(9)
Ge1A Ge2A 2.415(10)
Ge2A O1A 1.810(11)
Ge2A O2A 1.816(11)
Ge2A O4A 1.835(19)
Ge2A C31 1.994(9)
O3A O4A 1.529(12)
C1 C2 1.398(9)
C1 C6 1.422(9)
C2 C3 1.385(9)
C2 C7 1.508(9)
C3 C4 1.396(10)
C3 H3 0.9500
C4 C5 1.366(10)
C4 H4 0.9500
C5 C6 1.396(9)
C5 H5 0.9500
C6 C13 1.488(9)
C7 C12 1.389(11)
C7 C8 1.427(12)
C8 C9 1.396(12)
C8 C19 1.501(14)
C9 C10 1.361(19)
C9 H9 0.9500
C10 C11 1.350(18)
C10 H10 0.9500
C11 C12 1.425(13)
C11 H11 0.9500
C12 C22 1.486(14)
C13 C14 1.414(10)
C13 C18 1.417(10)
C14 C15 1.395(11)
C14 C25 1.500(11)
C15 C16 1.377(15)
C15 H15 0.9500
C16 C17 1.348(15)
C16 H16 0.9500
C17 C18 1.405(12)
C17 H17 0.9500
C18 C28 1.496(12)
C19 C21 1.531(13)
C19 C20 1.535(14)
C19 H19 1.0000
C20 H20A 0.9800
C20 H20B 0.9800
C20 H20C 0.9800
C21 H21A 0.9800
C21 H21B 0.9800
C21 H21C 0.9800
C22 C23 1.519(13)
C22 C24 1.560(13)
C22 H22 1.0000
C23 H23A 0.9800
C23 H23B 0.9800
C23 H23C 0.9800
C24 H24A 0.9800
C24 H24B 0.9800
C24 H24C 0.9800
C25 C27 1.544(12)
C25 C26 1.551(11)
C25 H25 1.0000
C26 H26A 0.9800
C26 H26B 0.9800
C26 H26C 0.9800
C27 H27A 0.9800
C27 H27B 0.9800
C27 H27C 0.9800
C28 C30 1.518(12)
C28 C29 1.546(12)
C28 H28 1.0000
C29 H29A 0.9800
C29 H29B 0.9800
C29 H29C 0.9800
C30 H30A 0.9800
C30 H30B 0.9800
C30 H30C 0.9800
C31 C36 1.396(9)
C31 C32 1.414(9)
C32 C33 1.379(9)
C32 C37 1.494(9)
C33 C34 1.386(10)
C33 H33 0.9500
C34 C35 1.395(10)
C34 H34 0.9500
C35 C36 1.396(9)
C35 H35 0.9500
C36 C43 1.492(9)
C37 C38 1.393(10)
C37 C42 1.395(10)
C38 C39 1.401(11)
C38 C52 1.513(12)
C39 C40 1.359(14)
C39 H39 0.9500
C40 C41 1.384(14)
C40 H40 0.9500
C41 C42 1.373(11)
C41 H41 0.9500
C42 C49 1.528(11)
C43 C48 1.399(11)
C43 C44 1.425(10)
C44 C45 1.384(11)
C44 C55 1.501(12)
C45 C46 1.360(14)
C45 H45 0.9500
C46 C47 1.347(13)
C46 H46 0.9500
C47 C48 1.428(12)
C47 H47 0.9500
C48 C58 1.477(13)
C49 C50 1.516(12)
C49 C51 1.562(11)
C49 H49 1.0000
C50 H50A 0.9800
C50 H50B 0.9800
C50 H50C 0.9800
C51 H51A 0.9800
C51 H51B 0.9800
C51 H51C 0.9800
C52 C53 1.518(12)
C52 C54 1.537(11)
C52 H52 1.0000
C53 H53A 0.9800
C53 H53B 0.9800
C53 H53C 0.9800
C54 H54A 0.9800
C54 H54B 0.9800
C54 H54C 0.9800
C55 C56 1.518(11)
C55 C57 1.534(12)
C55 H55 1.0000
C56 H56A 0.9800
C56 H56B 0.9800
C56 H56C 0.9800
C57 H57A 0.9800
C57 H57B 0.9800
C57 H57C 0.9800
C58 C60 1.517(13)
C58 C59 1.570(13)
C58 H58 1.0000
C59 H59A 0.9800
C59 H59B 0.9800
C59 H59C 0.9800
C60 H60A 0.9800
C60 H60B 0.9800
C60 H60C 0.9800
C61 C62 1.393(13)
C61 C66 1.407(14)
C61 C67 1.473(14)
C62 C63 1.375(13)
C62 H62 0.9500
C63 C64 1.347(15)
C63 H63 0.9500
C64 C65 1.430(15)
C64 H64 0.9500
C65 C66 1.377(14)
C65 H65 0.9500
C66 H66 0.9500
C67 H67A 0.9800
C67 H67B 0.9800
C67 H67C 0.9800
C67 H67D 0.9800
C67 H67E 0.9800
C67 H67F 0.9800
C71 C76 1.363(13)
C71 C72 1.385(14)
C71 C77 1.490(13)
C72 C73 1.360(15)
C72 H72 0.9500
C73 C74 1.369(15)
C73 H73 0.9500
C74 C75 1.366(15)
C74 H74 0.9500
C75 C76 1.404(12)
C75 H75 0.9500
C76 H76 0.9500
C77 H77A 0.9800
C77 H77B 0.9800
C77 H77C 0.9800
C77 H77D 0.9800
C77 H77E 0.9800
C77 H77F 0.9800
C81 C82 1.371(16)
C81 C86 1.434(18)
C81 C87 1.441(19)
C82 C83 1.410(16)
C82 H82 0.9500
C83 C84 1.420(19)
C83 H83 0.9500
C84 C85 1.28(2)
C84 H84 0.9500
C85 C86 1.440(18)
C85 H85 0.9500
C86 H86 0.9500
C87 H87A 0.9800
C87 H87B 0.9800
C87 H87C 0.9800
C87 H87D 0.9800
C87 H87E 0.9800
C87 H87F 0.9800
C91 C92 1.3900
C91 C96 1.3900
C91 C97 1.483(14)
C92 C93 1.3900
C92 H92 0.9500
C93 C94 1.3900
C93 H93 0.9500
C94 C95 1.3900
C94 H94 0.9500
C95 C96 1.3900
C95 H95 0.9500
C96 H96 0.9500
C97 H97A 0.9800
C97 H97B 0.9800
C97 H97C 0.9800

loop_
_geom_torsion_atom_site_label_1
_geom_torsion_atom_site_label_2
_geom_torsion_atom_site_label_3
_geom_torsion_atom_site_label_4
_geom_torsion
O2 Ge1 Ge2 O1 135.0(4)
O3 Ge1 Ge2 O1 -113.1(3)
O1 Ge1 Ge2 O2 -135.0(4)
O3 Ge1 Ge2 O2 111.9(3)
O1 Ge1 Ge2 O4 113.0(4)
O2 Ge1 Ge2 O4 -112.0(4)
O3 Ge1 Ge2 O4 -0.1(3)
O2 Ge1 O1 Ge2 -31.9(3)
O3 Ge1 O1 Ge2 64.3(3)
C1 Ge1 O1 Ge2 -170.7(2)
O2 Ge2 O1 Ge1 31.7(3)
O4 Ge2 O1 Ge1 -63.7(3)
C31 Ge2 O1 Ge1 173.2(2)
O1 Ge1 O2 Ge2 31.9(2)
O3 Ge1 O2 Ge2 -65.1(3)
C1 Ge1 O2 Ge2 170.8(2)
O1 Ge2 O2 Ge1 -31.6(2)
O4 Ge2 O2 Ge1 64.5(3)
C31 Ge2 O2 Ge1 -172.6(2)
O1 Ge1 O3 O4 -43.6(5)
O2 Ge1 O3 O4 44.3(5)
C1 Ge1 O3 O4 180.0(4)
Ge2 Ge1 O3 O4 0.1(4)
Ge1 O3 O4 Ge2 -0.1(5)
O1 Ge2 O4 O3 43.3(5)
O2 Ge2 O4 O3 -43.7(5)
C31 Ge2 O4 O3 179.5(4)
Ge1 Ge2 O4 O3 0.1(4)
O3A Ge1A Ge2A O1A 112(4)
O2A Ge1A Ge2A O1A -120(4)
C1 Ge1A Ge2A O1A -63(4)
O1A Ge1A Ge2A O2A 120(4)
O3A Ge1A Ge2A O2A -128(4)
C1 Ge1A Ge2A O2A 57(4)
O1A Ge1A Ge2A O4A -115(4)
O3A Ge1A Ge2A O4A -3(3)
O2A Ge1A Ge2A O4A 124(4)
C1 Ge1A Ge2A O4A -178(3)
O1A Ge1A Ge2A C31 56(4)
O3A Ge1A Ge2A C31 168(3)
O2A Ge1A Ge2A C31 -64(4)
C1 Ge1A Ge2A C31 -7(4)
O3A Ge1A O1A Ge2A -66(3)
O2A Ge1A O1A Ge2A 41(2)
C1 Ge1A O1A Ge2A 166.0(8)
O2A Ge2A O1A Ge1A -41(2)
O4A Ge2A O1A Ge1A 61(3)
C31 Ge2A O1A Ge1A -166.2(8)
O1A Ge1A O2A Ge2A -41(2)
O3A Ge1A O2A Ge2A 54(3)
C1 Ge1A O2A Ge2A -166.9(9)
O1A Ge2A O2A Ge1A 40(2)
O4A Ge2A O2A Ge1A -54(3)
C31 Ge2A O2A Ge1A 164.7(8)
O1A Ge1A O3A O4A 48(4)
O2A Ge1A O3A O4A -35(4)
C1 Ge1A O3A O4A -177(3)
Ge2A Ge1A O3A O4A 4(3)
Ge1A O3A O4A Ge2A -5(4)
O1A Ge2A O4A O3A -38(4)
O2A Ge2A O4A O3A 43(4)
C31 Ge2A O4A O3A -174(3)
Ge1A Ge2A O4A O3A 4(3)
O1 Ge1 C1 C2 148.3(5)
O2 Ge1 C1 C2 25.2(6)
O3 Ge1 C1 C2 -92.6(5)
O1 Ge1 C1 C6 -37.3(6)
O2 Ge1 C1 C6 -160.3(4)
O3 Ge1 C1 C6 81.9(5)
O1 Ge1 C1 Ge1A 60.8(8)
O2 Ge1 C1 Ge1A -62.3(8)
O3 Ge1 C1 Ge1A 179.9(8)
O1A Ge1A C1 C2 -156(3)
O3A Ge1A C1 C2 84(2)
O2A Ge1A C1 C2 -53(3)
Ge2A Ge1A C1 C2 -102(2)
O1A Ge1A C1 C6 41(3)
O3A Ge1A C1 C6 -79(2)
O2A Ge1A C1 C6 145(3)
Ge2A Ge1A C1 C6 95(2)
O1A Ge1A C1 Ge1 -52(3)
O3A Ge1A C1 Ge1 -173(2)
O2A Ge1A C1 Ge1 51(3)
Ge2A Ge1A C1 Ge1 2.0(19)
C6 C1 C2 C3 1.0(9)
Ge1 C1 C2 C3 175.3(5)
Ge1A C1 C2 C3 -161.4(6)
C6 C1 C2 C7 177.8(6)
Ge1 C1 C2 C7 -8.0(9)
Ge1A C1 C2 C7 15.3(9)
C1 C2 C3 C4 -1.8(9)
C7 C2 C3 C4 -178.6(6)
C2 C3 C4 C5 2.0(10)
C3 C4 C5 C6 -1.5(10)
C4 C5 C6 C1 0.8(9)
C4 C5 C6 C13 178.1(6)
C2 C1 C6 C5 -0.5(8)
Ge1 C1 C6 C5 -174.9(4)
Ge1A C1 C6 C5 161.6(5)
C2 C1 C6 C13 -177.8(6)
Ge1 C1 C6 C13 7.9(8)
Ge1A C1 C6 C13 -15.6(8)
C3 C2 C7 C12 -90.8(8)
C1 C2 C7 C12 92.5(8)
C3 C2 C7 C8 86.5(8)
C1 C2 C7 C8 -90.2(8)
C12 C7 C8 C9 -0.4(11)
C2 C7 C8 C9 -177.7(7)
C12 C7 C8 C19 179.8(7)
C2 C7 C8 C19 2.5(11)
C7 C8 C9 C10 0.9(13)
C19 C8 C9 C10 -179.3(9)
C8 C9 C10 C11 -2.5(16)
C9 C10 C11 C12 3.6(17)
C8 C7 C12 C11 1.4(11)
C2 C7 C12 C11 178.6(7)
C8 C7 C12 C22 -178.4(7)
C2 C7 C12 C22 -1.2(11)
C10 C11 C12 C7 -3.0(13)
C10 C11 C12 C22 176.8(9)
C5 C6 C13 C14 87.9(8)
C1 C6 C13 C14 -94.9(7)
C5 C6 C13 C18 -90.9(8)
C1 C6 C13 C18 86.2(8)
C18 C13 C14 C15 0.7(10)
C6 C13 C14 C15 -178.1(7)
C18 C13 C14 C25 179.4(7)
C6 C13 C14 C25 0.6(10)
C13 C14 C15 C16 0.0(12)
C25 C14 C15 C16 -178.7(8)
C14 C15 C16 C17 -1.2(14)
C15 C16 C17 C18 1.6(14)
C16 C17 C18 C13 -0.8(12)
C16 C17 C18 C28 176.9(8)
C14 C13 C18 C17 -0.3(10)
C6 C13 C18 C17 178.5(6)
C14 C13 C18 C28 -178.1(7)
C6 C13 C18 C28 0.7(10)
C9 C8 C19 C21 -61.3(12)
C7 C8 C19 C21 118.5(9)
C9 C8 C19 C20 62.0(11)
C7 C8 C19 C20 -118.2(9)
C7 C12 C22 C23 105.0(9)
C11 C12 C22 C23 -74.7(11)
C7 C12 C22 C24 -129.5(10)
C11 C12 C22 C24 50.8(12)
C15 C14 C25 C27 75.0(9)
C13 C14 C25 C27 -103.7(8)
C15 C14 C25 C26 -46.7(11)
C13 C14 C25 C26 134.6(8)
C17 C18 C28 C30 -68.4(11)
C13 C18 C28 C30 109.2(9)
C17 C18 C28 C29 55.2(10)
C13 C18 C28 C29 -127.2(8)
O1 Ge2 C31 C36 31.8(6)
O2 Ge2 C31 C36 157.5(4)
O4 Ge2 C31 C36 -85.5(5)
O1 Ge2 C31 C32 -152.9(5)
O2 Ge2 C31 C32 -27.2(6)
O4 Ge2 C31 C32 89.8(5)
O1 Ge2 C31 Ge2A -63.5(8)
O2 Ge2 C31 Ge2A 62.1(8)
O4 Ge2 C31 Ge2A 179.2(8)
O1A Ge2A C31 C36 -44(3)
O2A Ge2A C31 C36 -146(3)
O4A Ge2A C31 C36 79(2)
Ge1A Ge2A C31 C36 -91(2)
O1A Ge2A C31 C32 153(3)
O2A Ge2A C31 C32 50(3)
O4A Ge2A C31 C32 -85(2)
Ge1A Ge2A C31 C32 105(2)
O1A Ge2A C31 Ge2 51(3)
O2A Ge2A C31 Ge2 -51(3)
O4A Ge2A C31 Ge2 174(3)
Ge1A Ge2A C31 Ge2 4.0(16)
C36 C31 C32 C33 2.1(9)
Ge2 C31 C32 C33 -173.0(5)
Ge2A C31 C32 C33 164.7(5)
C36 C31 C32 C37 -177.3(6)
Ge2 C31 C32 C37 7.6(8)
Ge2A C31 C32 C37 -14.8(8)
C31 C32 C33 C34 0.3(9)
C37 C32 C33 C34 179.7(6)
C32 C33 C34 C35 -1.4(10)
C33 C34 C35 C36 0.2(10)
C34 C35 C36 C31 2.0(9)
C34 C35 C36 C43 -174.2(6)
C32 C31 C36 C35 -3.2(9)
Ge2 C31 C36 C35 171.9(5)
Ge2A C31 C36 C35 -165.6(5)
C32 C31 C36 C43 172.9(6)
Ge2 C31 C36 C43 -12.0(8)
Ge2A C31 C36 C43 10.5(8)
C33 C32 C37 C38 91.5(8)
C31 C32 C37 C38 -89.1(8)
C33 C32 C37 C42 -86.9(8)
C31 C32 C37 C42 92.5(8)
C42 C37 C38 C39 -0.5(11)
C32 C37 C38 C39 -178.9(7)
C42 C37 C38 C52 177.8(7)
C32 C37 C38 C52 -0.6(10)
C37 C38 C39 C40 -0.7(12)
C52 C38 C39 C40 -179.0(8)
C38 C39 C40 C41 2.1(14)
C39 C40 C41 C42 -2.5(14)
C40 C41 C42 C37 1.3(12)
C40 C41 C42 C49 179.7(8)
C38 C37 C42 C41 0.1(11)
C32 C37 C42 C41 178.6(7)
C38 C37 C42 C49 -178.2(7)
C32 C37 C42 C49 0.3(10)
C35 C36 C43 C48 -93.9(8)
C31 C36 C43 C48 90.2(8)
C35 C36 C43 C44 86.3(8)
C31 C36 C43 C44 -89.6(8)
C48 C43 C44 C45 0.5(10)
C36 C43 C44 C45 -179.7(7)
C48 C43 C44 C55 179.2(7)
C36 C43 C44 C55 -1.0(10)
C43 C44 C45 C46 -0.1(11)
C55 C44 C45 C46 -178.8(7)
C44 C45 C46 C47 -1.2(13)
C45 C46 C47 C48 1.9(13)
C44 C43 C48 C47 0.2(10)
C36 C43 C48 C47 -179.6(6)
C44 C43 C48 C58 -177.4(7)
C36 C43 C48 C58 2.8(11)
C46 C47 C48 C43 -1.4(11)
C46 C47 C48 C58 176.3(8)
C41 C42 C49 C50 -63.0(10)
C37 C42 C49 C50 115.3(8)
C41 C42 C49 C51 60.2(10)
C37 C42 C49 C51 -121.5(9)
C37 C38 C52 C53 -101.0(8)
C39 C38 C52 C53 77.3(9)
C37 C38 C52 C54 135.1(8)
C39 C38 C52 C54 -46.6(10)
C45 C44 C55 C56 58.7(10)
C43 C44 C55 C56 -120.0(8)
C45 C44 C55 C57 -66.7(10)
C43 C44 C55 C57 114.7(9)
C43 C48 C58 C60 96.1(10)
C47 C48 C58 C60 -81.3(10)
C43 C48 C58 C59 -140.4(8)
C47 C48 C58 C59 42.2(11)
C66 C61 C62 C63 -2.6(14)
C67 C61 C62 C63 176.7(9)
C61 C62 C63 C64 2.5(15)
C62 C63 C64 C65 -1.8(16)
C63 C64 C65 C66 1.6(15)
C64 C65 C66 C61 -1.9(15)
C62 C61 C66 C65 2.3(14)
C67 C61 C66 C65 -177.1(9)
C76 C71 C72 C73 -0.3(14)
C77 C71 C72 C73 179.7(9)
C71 C72 C73 C74 0.2(16)
C72 C73 C74 C75 -0.7(16)
C73 C74 C75 C76 1.2(14)
C72 C71 C76 C75 0.8(12)
C77 C71 C76 C75 -179.2(8)
C74 C75 C76 C71 -1.3(13)
C86 C81 C82 C83 -0.2(19)
C87 C81 C82 C83 178.5(12)
C81 C82 C83 C84 2.6(19)
C82 C83 C84 C85 -2(2)
C83 C84 C85 C86 0(2)
C82 C81 C86 C85 -2(2)
C87 C81 C86 C85 179.1(12)
C84 C85 C86 C81 3(2)
C96 C91 C92 C93 0.0
C97 C91 C92 C93 177.5(14)
C91 C92 C93 C94 0.0
C92 C93 C94 C95 0.0
C93 C94 C95 C96 0.0
C94 C95 C96 C91 0.0
C92 C91 C96 C95 0.0
C97 C91 C96 C95 -177.2(16)
